data_4003694
loop_
_publ_author_name
'Liu, Xitao'
'Xu, Zhiyun'
'Long, Peiqing'
'Yao, Yunpeng'
'Ji, Chengmin'
'Li, Lina'
'Sun, Zhihua'
'Hong, Maochun'
'Luo, Junhua'

_publ_section_title
;
 A Multiaxial Layered Halide Double Perovskite Ferroelectric with Multiple
 Ferroic Orders
;
_journal_name_full 'Chemistry of Materials'
_journal_paper_doi 10.1021/acs.chemmater.0c02966
_journal_year 2020
_chemical_formula_moiety '0.5(Ag2 Bi2 Br14 Cs2), 2(C4 H12 N)'
_chemical_formula_sum 'C8 H24 Ag Bi Br7 Cs N2'
_chemical_formula_weight 1157.42
_space_group_crystal_system monoclinic
_space_group_IT_number 11
_space_group_name_Hall '-P 2yb'
_space_group_name_H-M_alt 'P 1 21/m 1'
_atom_sites_solution_hydrogens geom
_atom_sites_solution_primary direct
_audit_creation_date 2019-10-19
_audit_creation_method
;
Olex2 1.2
(compiled 2018.05.29 svn.r3508 for OlexSys, GUI svn.r5506)
;
_cell_angle_alpha 90
_cell_angle_beta 101.719(4)
_cell_angle_gamma 90
_cell_formula_units_Z 2
_cell_length_a 8.0589(9)
_cell_length_b 8.0388(9)
_cell_length_c 19.876(2)
_cell_measurement_reflns_used 3529
_cell_measurement_temperature 298(2)
_cell_measurement_theta_max 25.044
_cell_measurement_theta_min 2.741
_cell_volume 1260.8(2)
_computing_cell_refinement 'SAINT V8.38A (?, 2016)'
_computing_data_reduction 'SAINT V8.38A (?, 2016)'
_computing_molecular_graphics 'Olex2 (Dolomanov et al., 2009)'
_computing_publication_material 'Olex2 (Dolomanov et al., 2009)'
_computing_structure_refinement 'ShelXL (Sheldrick, 2015)'
_computing_structure_solution 'ShelXS (Sheldrick, 2008)'
_diffrn_ambient_temperature 298.02
_diffrn_detector 'Bruker APEX3 area detector'
_diffrn_detector_area_resol_mean 7.9
_diffrn_detector_type 'CCD area detector'
_diffrn_measured_fraction_theta_full 0.997
_diffrn_measured_fraction_theta_max 0.997
_diffrn_measurement_device 'three-circle diffractometer'
_diffrn_measurement_device_type 'Bruker SMART APEX3 area detector'
_diffrn_measurement_method '\w and \f scans'
_diffrn_radiation_monochromator 'mirror optics'
_diffrn_radiation_probe x-ray
_diffrn_radiation_type MoK\a
_diffrn_radiation_wavelength 0.71073
_diffrn_reflns_av_R_equivalents 0.0598
_diffrn_reflns_av_unetI/netI 0.0483
_diffrn_reflns_Laue_measured_fraction_full 0.997
_diffrn_reflns_Laue_measured_fraction_max 0.997
_diffrn_reflns_limit_h_max 9
_diffrn_reflns_limit_h_min -9
_diffrn_reflns_limit_k_max 9
_diffrn_reflns_limit_k_min -9
_diffrn_reflns_limit_l_max 23
_diffrn_reflns_limit_l_min -23
_diffrn_reflns_number 12704
_diffrn_reflns_point_group_measured_fraction_full 0.997
_diffrn_reflns_point_group_measured_fraction_max 0.997
_diffrn_reflns_theta_full 24.999
_diffrn_reflns_theta_max 24.999
_diffrn_reflns_theta_min 2.534
_diffrn_source 'microfocus sealed X-ray tube'
_diffrn_source_type 'Incoatec I\ms'
_exptl_absorpt_coefficient_mu 20.254
_exptl_absorpt_correction_T_max 0.7454
_exptl_absorpt_correction_T_min 0.3678
_exptl_absorpt_correction_type multi-scan
_exptl_absorpt_process_details
'SADABS-2016/2 (Bruker,2016/2) was used for absorption correction. wR2(int) was 0.1339 before and 0.0640 after correction. The Ratio of minimum to maximum transmission is 0.4934. The \l/2 correction factor is Not present.'
_exptl_crystal_colour brown
_exptl_crystal_colour_primary brown
_exptl_crystal_density_diffrn 3.049
_exptl_crystal_description block
_exptl_crystal_F_000 1032
_exptl_crystal_size_max 0.05
_exptl_crystal_size_mid 0.05
_exptl_crystal_size_min 0.03
_refine_diff_density_max 2.953
_refine_diff_density_min -2.225
_refine_diff_density_rms 0.266
_refine_ls_extinction_method none
_refine_ls_goodness_of_fit_ref 1.066
_refine_ls_hydrogen_treatment constr
_refine_ls_matrix_type full
_refine_ls_number_parameters 150
_refine_ls_number_reflns 2405
_refine_ls_number_restraints 59
_refine_ls_restrained_S_all 1.057
_refine_ls_R_factor_all 0.0884
_refine_ls_R_factor_gt 0.0560
_refine_ls_shift/su_max 0.001
_refine_ls_shift/su_mean 0.000
_refine_ls_structure_factor_coef Fsqd
_refine_ls_weighting_details 'w=1/[\s^2^(Fo^2^)+(0.0692P)^2^+9.9846P] where P=(Fo^2^+2Fc^2^)/3'
_refine_ls_weighting_scheme calc
_refine_ls_wR_factor_gt 0.1347
_refine_ls_wR_factor_ref 0.1478
_reflns_Friedel_coverage 0.000
_reflns_number_gt 1711
_reflns_number_total 2405
_reflns_threshold_expression 'I > 2\s(I)'
_cod_data_source_file cm0c02966_si_003.cif
_cod_data_source_block x1
_cod_database_code 4003694
_shelx_shelxl_version_number 2018/3
_shelx_space_group_comment
;
The symmetry employed for this shelxl refinement is uniquely defined
by the following loop, which should always be used as a source of
symmetry information in preference to the above space-group names.
They are only intended as comments.
;
_shelx_estimated_absorpt_t_max 0.582
_shelx_estimated_absorpt_t_min 0.431
_olex2_refinement_description
;
1. Twinned data refinement
 Scales: 0.4989(14)
 0.5011(14)
2. Fixed Uiso
 At 1.2 times of:
  All C(H,H) groups, All N(H,H,H) groups
 At 1.5 times of:
  All C(H,H,H) groups
3. Restrained distances
 N1-C1 = N2-C5
 1.47 with sigma of 0.02
 C1-C2 = C2-C3 = C3-C4 = C5-C6 = C6-C7 = C7-C8
 1.5 with sigma of 0.02
 N2-C6 = C5-C7 = C6-C8
 2.7 with sigma of 0.04
4. Uiso/Uaniso restraints and constraints
C5 \\sim C6 \\sim C7 \\sim C8 \\sim C1 \\sim C2 \\sim C3 \\sim C4 \\sim N2
\\sim N1: within 2A with sigma of 0.01 and sigma for terminal atoms of 0.02
5. Others
 Fixed Sof: N2(0.5) H2A(0.5) H2B(0.5) H2C(0.5) C5(0.5) H5A(0.5) H5B(0.5)
 C6(0.5) H6A(0.5) H6B(0.5) C7(0.5) H7A(0.5) H7B(0.5) C8(0.5) H8A(0.5) H8B(0.5)
 H8C(0.5) C1(0.5) H1A(0.5) H1B(0.5) N1(0.5) H1C(0.5) H1D(0.5) H1E(0.5) C2(0.5)
 H2D(0.5) H2E(0.5) C3(0.5) H3A(0.5) H3B(0.5) C4(0.5) H4A(0.5) H4B(0.5) H4C(0.5)
6.a Secondary CH2 refined with riding coordinates:
 C5(H5A,H5B), C6(H6A,H6B), C7(H7A,H7B), C1(H1A,H1B), C2(H2D,H2E), C3(H3A,H3B)
6.b Idealised Me refined as rotating group:
 N2(H2A,H2B,H2C), C8(H8A,H8B,H8C), N1(H1C,H1D,H1E), C4(H4A,H4B,H4C)
;
_olex2_submission_special_instructions 'No special instructions were received'

loop_
_space_group_symop_operation_xyz
'x, y, z'
'-x, y+1/2, -z'
'-x, -y, -z'
'x, -y-1/2, z'

loop_
_atom_site_label
_atom_site_type_symbol
_atom_site_fract_x
_atom_site_fract_y
_atom_site_fract_z
_atom_site_U_iso_or_equiv
_atom_site_adp_type
_atom_site_occupancy
_atom_site_site_symmetry_order
_atom_site_calc_flag
_atom_site_refinement_flags_posn
_atom_site_refinement_flags_adp
_atom_site_refinement_flags_occupancy
_atom_site_disorder_assembly
_atom_site_disorder_group
Ag1 Ag 0.82675(13) 0.750000 0.15292(4) 0.0514(2) Uani 1 2 d S T P . .
Bi1 Bi 0.31820(6) 0.250000 0.14104(2) 0.04131(9) Uani 1 2 d S T P . .
Br1 Br 0.9315(2) 0.750000 0.29164(8) 0.1250(8) Uani 1 2 d S T P . .
Cs1 Cs 0.74381(10) 0.250000 -0.00021(3) 0.05727(19) Uani 1 2 d S T P . .
Br2 Br 0.57669(11) 0.49764(10) 0.14624(5) 0.0637(3) Uani 1 1 d . . . . .
Br3 Br 0.26816(16) 0.250000 -0.00215(5) 0.0689(4) Uani 1 2 d S T P . .
Br4 Br 0.07064(10) 0.50148(9) 0.13106(5) 0.0597(2) Uani 1 1 d . . . . .
Br5 Br 0.35336(17) 0.250000 0.28793(6) 0.0938(6) Uani 1 2 d S T P . .
N2 N 0.3764(19) 0.7241(18) 0.2548(4) 0.146(4) Uani 0.5 1 d D U . A -1
H2A H 0.279267 0.693316 0.265797 0.175 Uiso 0.5 1 calc GR . . A -1
H2B H 0.430722 0.634521 0.244126 0.175 Uiso 0.5 1 calc GR . . A -1
H2C H 0.355163 0.792538 0.218865 0.175 Uiso 0.5 1 calc GR . . A -1
C5 C 0.4815(18) 0.8090(17) 0.3130(3) 0.159(2) Uani 0.5 1 d D U . A -1
H5A H 0.445321 0.924223 0.308222 0.191 Uiso 0.5 1 calc R . . A -1
H5B H 0.594808 0.807193 0.303371 0.191 Uiso 0.5 1 calc R . . A -1
C6 C 0.5063(13) 0.774(2) 0.3886(3) 0.1638(18) Uani 0.5 1 d D U . A -1
H6A H 0.499015 0.653762 0.393023 0.197 Uiso 0.5 1 calc R . . A -1
H6B H 0.622465 0.803772 0.408454 0.197 Uiso 0.5 1 calc R . . A -1
C7 C 0.3998(13) 0.846(2) 0.4343(3) 0.169(2) Uani 0.5 1 d D U . A -1
H7A H 0.386763 0.961503 0.419537 0.202 Uiso 0.5 1 calc R . . A -1
H7B H 0.289699 0.795837 0.417838 0.202 Uiso 0.5 1 calc R . . A -1
C8 C 0.412(3) 0.857(3) 0.5098(4) 0.183(5) Uani 0.5 1 d D U . A -1
H8A H 0.517694 0.810460 0.533080 0.274 Uiso 0.5 1 calc GR . . A -1
H8B H 0.320047 0.795810 0.522155 0.274 Uiso 0.5 1 calc GR . . A -1
H8C H 0.405328 0.971269 0.522956 0.274 Uiso 0.5 1 calc GR . . A -1
C1 C -0.095(3) 0.1783(12) 0.3060(3) 0.107(2) Uani 0.5 1 d D U . B -1
H1A H -0.010653 0.094522 0.302814 0.129 Uiso 0.5 1 calc R . . B -1
H1B H -0.204447 0.123083 0.294326 0.129 Uiso 0.5 1 calc R . . B -1
N1 N -0.0907(15) 0.2970(11) 0.2511(4) 0.087(4) Uani 0.5 1 d D U . B -1
H1C H -0.173820 0.274210 0.215389 0.104 Uiso 0.5 1 calc GR . . B -1
H1D H 0.008615 0.289722 0.238260 0.104 Uiso 0.5 1 calc GR . . B -1
H1E H -0.104151 0.399483 0.266011 0.104 Uiso 0.5 1 calc GR . . B -1
C2 C -0.0708(17) 0.2236(16) 0.3802(3) 0.1076(18) Uani 0.5 1 d D U . B -1
H2D H 0.047105 0.257769 0.388967 0.129 Uiso 0.5 1 calc R . . B -1
H2E H -0.068254 0.113709 0.400475 0.129 Uiso 0.5 1 calc R . . B -1
C3 C -0.1329(16) 0.3236(15) 0.4335(3) 0.109(2) Uani 0.5 1 d D U . B -1
H3A H -0.126913 0.435511 0.415840 0.131 Uiso 0.5 1 calc R . . B -1
H3B H -0.252720 0.296806 0.423239 0.131 Uiso 0.5 1 calc R . . B -1
C4 C -0.104(2) 0.355(3) 0.5078(4) 0.122(5) Uani 0.5 1 d D U . B -1
H4A H -0.210725 0.350700 0.522488 0.183 Uiso 0.5 1 calc GR . . B -1
H4B H -0.054743 0.463212 0.517575 0.183 Uiso 0.5 1 calc GR . . B -1
H4C H -0.029455 0.272120 0.531777 0.183 Uiso 0.5 1 calc GR . . B -1

loop_
_atom_site_aniso_label
_atom_site_aniso_U_11
_atom_site_aniso_U_22
_atom_site_aniso_U_33
_atom_site_aniso_U_23
_atom_site_aniso_U_13
_atom_site_aniso_U_12
Ag1 0.0347(3) 0.0334(3) 0.0860(5) 0.000 0.0119(5) 0.000
Bi1 0.03651(14) 0.03456(14) 0.05401(17) 0.000 0.0119(2) 0.000
Br1 0.1179(14) 0.1857(17) 0.0705(9) 0.000 0.0173(9) 0.000
Cs1 0.0649(3) 0.0585(3) 0.0519(3) 0.000 0.0202(5) 0.000
Br2 0.0455(4) 0.0506(5) 0.0920(6) -0.0007(5) 0.0073(5) -0.0204(3)
Br3 0.0719(7) 0.0951(8) 0.0379(5) 0.000 0.0071(8) 0.000
Br4 0.0453(3) 0.0424(4) 0.0943(5) 0.0031(5) 0.0212(4) 0.0173(3)
Br5 0.0643(9) 0.1686(14) 0.0475(7) 0.000 0.0091(6) 0.000
N2 0.227(7) 0.135(7) 0.076(6) 0.003(7) 0.035(7) -0.004(8)
C5 0.238(4) 0.147(4) 0.095(4) 0.004(4) 0.043(4) -0.010(4)
C6 0.242(3) 0.150(3) 0.102(3) 0.003(3) 0.041(3) -0.013(3)
C7 0.244(4) 0.153(4) 0.109(4) 0.002(4) 0.035(4) -0.014(4)
C8 0.247(8) 0.159(8) 0.131(8) 0.012(8) 0.014(8) -0.009(8)
C1 0.097(4) 0.120(4) 0.097(4) -0.012(4) 0.000(4) 0.003(4)
N1 0.078(6) 0.113(8) 0.070(5) -0.010(6) 0.015(5) 0.014(6)
C2 0.099(3) 0.119(3) 0.097(3) -0.014(3) 0.003(3) 0.006(3)
C3 0.103(4) 0.118(4) 0.097(4) -0.015(4) 0.002(4) 0.011(4)
C4 0.112(8) 0.130(8) 0.117(8) -0.002(7) 0.006(7) 0.012(8)

loop_
_atom_type_symbol
_atom_type_description
_atom_type_scat_dispersion_real
_atom_type_scat_dispersion_imag
_atom_type_scat_source
C C 0.0033 0.0016 'International Tables Vol C Tables 4.2.6.8 and 6.1.1.4'
H H 0.0000 0.0000 'International Tables Vol C Tables 4.2.6.8 and 6.1.1.4'
Ag Ag -0.8971 1.1015 'International Tables Vol C Tables 4.2.6.8 and 6.1.1.4'
Bi Bi -4.1077 10.2566 'International Tables Vol C Tables 4.2.6.8 and 6.1.1.4'
Br Br -0.2901 2.4595 'International Tables Vol C Tables 4.2.6.8 and 6.1.1.4'
Cs Cs -0.3680 2.1192 'International Tables Vol C Tables 4.2.6.8 and 6.1.1.4'
N N 0.0061 0.0033 'International Tables Vol C Tables 4.2.6.8 and 6.1.1.4'

loop_
_geom_angle_atom_site_label_1
_geom_angle_atom_site_label_2
_geom_angle_atom_site_label_3
_geom_angle
_geom_angle_site_symmetry_1
_geom_angle_site_symmetry_3
_geom_angle_publ_flag
Br1 Ag1 Br2 96.82(4) . 4_575 ?
Br1 Ag1 Br2 96.82(4) . . ?
Br1 Ag1 Br3 177.03(6) . 3_665 ?
Br1 Ag1 Br4 94.12(4) . 4_675 ?
Br1 Ag1 Br4 94.12(4) . 1_655 ?
Br2 Ag1 Br2 91.03(5) 4_575 . ?
Br2 Ag1 Br3 85.25(3) 4_575 3_665 ?
Br2 Ag1 Br3 85.25(3) . 3_665 ?
Br2 Ag1 Br4 168.85(4) 4_575 1_655 ?
Br2 Ag1 Br4 168.85(4) . 4_675 ?
Br2 Ag1 Br4 89.83(2) 4_575 4_675 ?
Br2 Ag1 Br4 89.83(2) . 1_655 ?
Br4 Ag1 Br3 83.74(3) 1_655 3_665 ?
Br4 Ag1 Br3 83.74(3) 4_675 3_665 ?
Br4 Ag1 Br4 87.22(4) 4_675 1_655 ?
Br2 Bi1 Br2 87.91(4) . 4_565 ?
Br2 Bi1 Br5 92.43(3) . . ?
Br2 Bi1 Br5 92.43(3) 4_565 . ?
Br3 Bi1 Br2 89.44(3) . . ?
Br3 Bi1 Br2 89.44(3) . 4_565 ?
Br3 Bi1 Br4 88.55(3) . . ?
Br3 Bi1 Br4 88.54(3) . 4_565 ?
Br3 Bi1 Br5 177.41(4) . . ?
Br4 Bi1 Br2 90.19(2) . . ?
Br4 Bi1 Br2 177.24(3) 4_565 . ?
Br4 Bi1 Br2 177.24(3) . 4_565 ?
Br4 Bi1 Br2 90.19(2) 4_565 4_565 ?
Br4 Bi1 Br4 91.64(4) 4_565 . ?
Br4 Bi1 Br5 89.65(3) 4_565 . ?
Br4 Bi1 Br5 89.65(3) . . ?
Br2 Cs1 Br2 121.14(2) . 2_645 ?
Br2 Cs1 Br2 90.71(2) . 3_665 ?
Br2 Cs1 Br2 60.60(3) 2_645 3_665 ?
Br2 Cs1 Br2 121.14(2) 4_565 3_665 ?
Br2 Cs1 Br2 90.71(2) 4_565 2_645 ?
Br2 Cs1 Br2 60.02(3) . 4_565 ?
Br2 Cs1 Br3 118.62(3) . 3_655 ?
Br2 Cs1 Br3 119.56(2) 4_565 1_655 ?
Br2 Cs1 Br3 59.38(2) 3_665 3_665 ?
Br2 Cs1 Br3 58.60(2) 4_565 3_655 ?
Br2 Cs1 Br3 119.30(2) 3_665 1_655 ?
Br2 Cs1 Br3 59.38(2) 2_645 3_655 ?
Br2 Cs1 Br3 119.56(2) . 1_655 ?
Br2 Cs1 Br3 119.96(2) 3_665 3_655 ?
Br2 Cs1 Br3 119.30(2) 2_645 1_655 ?
Br2 Cs1 Br3 118.62(3) 4_565 3_665 ?
Br2 Cs1 Br3 119.96(2) 2_645 3_665 ?
Br2 Cs1 Br3 58.60(2) . 3_665 ?
Br3 Cs1 Br2 61.33(2) . . ?
Br3 Cs1 Br2 59.82(2) . 3_665 ?
Br3 Cs1 Br2 61.33(2) . 4_565 ?
Br3 Cs1 Br2 59.82(2) . 2_645 ?
Br3 Cs1 Br3 88.50(2) . 3_665 ?
Br3 Cs1 Br3 176.71(5) 3_655 3_665 ?
Br3 Cs1 Br3 91.52(2) 3_655 1_655 ?
Br3 Cs1 Br3 178.92(3) . 1_655 ?
Br3 Cs1 Br3 91.52(2) 3_665 1_655 ?
Br3 Cs1 Br3 88.50(2) . 3_655 ?
Br3 Cs1 Br4 123.30(2) . 4_665 ?
Br3 Cs1 Br4 123.30(2) . 1_655 ?
Br4 Cs1 Br2 118.30(2) 3_665 . ?
Br4 Cs1 Br2 176.04(3) 1_655 2_645 ?
Br4 Cs1 Br2 176.03(2) 3_665 4_565 ?
Br4 Cs1 Br2 62.08(2) 1_655 . ?
Br4 Cs1 Br2 93.17(2) 2_645 3_665 ?
Br4 Cs1 Br2 93.05(2) 1_655 4_565 ?
Br4 Cs1 Br2 176.03(2) 2_645 . ?
Br4 Cs1 Br2 62.08(2) 4_665 4_565 ?
Br4 Cs1 Br2 118.138(19) 4_665 2_645 ?
Br4 Cs1 Br2 93.05(2) 4_665 . ?
Br4 Cs1 Br2 61.78(2) 3_665 3_665 ?
Br4 Cs1 Br2 61.78(2) 2_645 2_645 ?
Br4 Cs1 Br2 118.138(19) 1_655 3_665 ?
Br4 Cs1 Br2 176.04(3) 4_665 3_665 ?
Br4 Cs1 Br2 118.30(2) 2_645 4_565 ?
Br4 Cs1 Br2 93.17(2) 3_665 2_645 ?
Br4 Cs1 Br3 59.90(2) 3_665 3_665 ?
Br4 Cs1 Br3 59.05(2) 1_655 3_665 ?
Br4 Cs1 Br3 123.01(3) 2_645 3_665 ?
Br4 Cs1 Br3 121.57(2) 2_645 . ?
Br4 Cs1 Br3 59.05(2) 4_665 3_655 ?
Br4 Cs1 Br3 57.584(19) 2_645 1_655 ?
Br4 Cs1 Br3 59.90(2) 2_645 3_655 ?
Br4 Cs1 Br3 57.584(19) 3_665 1_655 ?
Br4 Cs1 Br3 121.86(2) 4_665 3_665 ?
Br4 Cs1 Br3 121.57(2) 3_665 . ?
Br4 Cs1 Br3 123.01(3) 3_665 3_655 ?
Br4 Cs1 Br3 57.55(2) 1_655 1_655 ?
Br4 Cs1 Br3 57.55(2) 4_665 1_655 ?
Br4 Cs1 Br3 121.86(2) 1_655 3_655 ?
Br4 Cs1 Br4 62.84(3) 1_655 4_665 ?
Br4 Cs1 Br4 115.13(2) 2_645 1_655 ?
Br4 Cs1 Br4 83.05(3) 2_645 4_665 ?
Br4 Cs1 Br4 83.05(3) 3_665 1_655 ?
Br4 Cs1 Br4 63.12(3) 2_645 3_665 ?
Br4 Cs1 Br4 115.13(2) 3_665 4_665 ?
Ag1 Br2 Bi1 178.31(4) . . ?
Ag1 Br2 Cs1 91.09(3) . 3_665 ?
Ag1 Br2 Cs1 92.81(3) . . ?
Bi1 Br2 Cs1 88.72(2) . . ?
Bi1 Br2 Cs1 88.21(2) . 3_665 ?
Cs1 Br2 Cs1 89.29(2) . 3_665 ?
Ag1 Br3 Cs1 93.61(4) 3_665 . ?
Ag1 Br3 Cs1 90.575(16) 3_665 3_665 ?
Ag1 Br3 Cs1 87.46(4) 3_665 1_455 ?
Ag1 Br3 Cs1 90.575(16) 3_665 3_655 ?
Bi1 Br3 Ag1 173.36(6) . 3_665 ?
Bi1 Br3 Cs1 89.251(17) . 3_655 ?
Bi1 Br3 Cs1 85.90(3) . 1_455 ?
Bi1 Br3 Cs1 89.251(17) . 3_665 ?
Bi1 Br3 Cs1 93.02(3) . . ?
Cs1 Br3 Cs1 88.48(2) 3_665 1_455 ?
Cs1 Br3 Cs1 176.70(5) 3_655 3_665 ?
Cs1 Br3 Cs1 88.48(2) 3_655 1_455 ?
Cs1 Br3 Cs1 91.50(2) . 3_655 ?
Cs1 Br3 Cs1 91.50(2) . 3_665 ?
Cs1 Br3 Cs1 178.92(3) . 1_455 ?
Ag1 Br4 Cs1 96.48(3) 1_455 3_665 ?
Ag1 Br4 Cs1 94.11(3) 1_455 1_455 ?
Bi1 Br4 Ag1 167.48(4) . 1_455 ?
Bi1 Br4 Cs1 93.08(3) . 3_665 ?
Bi1 Br4 Cs1 92.74(2) . 1_455 ?
Cs1 Br4 Cs1 96.95(3) 3_665 1_455 ?
H2A N2 H2B 109.5 . . ?
H2A N2 H2C 109.5 . . ?
H2B N2 H2C 109.5 . . ?
C5 N2 H2A 109.5 . . ?
C5 N2 H2B 109.5 . . ?
C5 N2 H2C 109.5 . . ?
N2 C5 H5A 104.8 . . ?
N2 C5 H5B 104.8 . . ?
N2 C5 C6 130.0(12) . . ?
H5A C5 H5B 105.8 . . ?
C6 C5 H5A 104.8 . . ?
C6 C5 H5B 104.8 . . ?
C5 C6 H6A 106.3 . . ?
C5 C6 H6B 106.3 . . ?
H6A C6 H6B 106.4 . . ?
C7 C6 C5 124.0(11) . . ?
C7 C6 H6A 106.3 . . ?
C7 C6 H6B 106.3 . . ?
C6 C7 H7A 103.4 . . ?
C6 C7 H7B 103.4 . . ?
H7A C7 H7B 105.2 . . ?
C8 C7 C6 135.2(11) . . ?
C8 C7 H7A 103.4 . . ?
C8 C7 H7B 103.4 . . ?
C7 C8 H8A 109.5 . . ?
C7 C8 H8B 109.5 . . ?
C7 C8 H8C 109.5 . . ?
H8A C8 H8B 109.5 . . ?
H8A C8 H8C 109.5 . . ?
H8B C8 H8C 109.5 . . ?
H1A C1 H1B 106.4 . . ?
N1 C1 H1A 106.3 . . ?
N1 C1 H1B 106.3 . . ?
N1 C1 C2 124.2(9) . . ?
C2 C1 H1A 106.3 . . ?
C2 C1 H1B 106.3 . . ?
C1 N1 H1C 109.5 . . ?
C1 N1 H1D 109.5 . . ?
C1 N1 H1E 109.5 . . ?
H1C N1 H1D 109.5 . . ?
H1C N1 H1E 109.5 . . ?
H1D N1 H1E 109.5 . . ?
C1 C2 H2D 100.2 . . ?
C1 C2 H2E 100.2 . . ?
C1 C2 C3 146.6(12) . . ?
H2D C2 H2E 104.2 . . ?
C3 C2 H2D 100.2 . . ?
C3 C2 H2E 100.2 . . ?
C2 C3 H3A 101.2 . . ?
C2 C3 H3B 101.2 . . ?
H3A C3 H3B 104.5 . . ?
C4 C3 C2 143.0(12) . . ?
C4 C3 H3A 101.2 . . ?
C4 C3 H3B 101.2 . . ?
C3 C4 H4A 109.5 . . ?
C3 C4 H4B 109.5 . . ?
C3 C4 H4C 109.5 . . ?
H4A C4 H4B 109.5 . . ?
H4A C4 H4C 109.5 . . ?
H4B C4 H4C 109.5 . . ?

loop_
_geom_bond_atom_site_label_1
_geom_bond_atom_site_label_2
_geom_bond_distance
_geom_bond_site_symmetry_2
_geom_bond_publ_flag
Ag1 Br1 2.7147(17) . ?
Ag1 Br2 2.8435(11) . ?
Ag1 Br2 2.8435(11) 4_575 ?
Ag1 Br3 2.9383(13) 3_665 ?
Ag1 Br4 2.8966(11) 1_655 ?
Ag1 Br4 2.8966(11) 4_675 ?
Bi1 Br2 2.8681(10) 4_565 ?
Bi1 Br2 2.8680(10) . ?
Bi1 Br3 2.7923(11) . ?
Bi1 Br4 2.8188(9) . ?
Bi1 Br4 2.8188(9) 4_565 ?
Bi1 Br5 2.8755(13) . ?
Cs1 Br2 3.9803(12) . ?
Cs1 Br2 4.0207(10) 3_665 ?
Cs1 Br2 4.0207(10) 2_645 ?
Cs1 Br2 3.9803(12) 4_565 ?
Cs1 Br3 4.2337(16) 1_655 ?
Cs1 Br3 4.0211(5) 3_655 ?
Cs1 Br3 4.0211(4) 3_665 ?
Cs1 Br3 3.8256(16) . ?
Cs1 Br4 3.8172(11) 3_665 ?
Cs1 Br4 3.8781(10) 4_665 ?
Cs1 Br4 3.8781(10) 1_655 ?
Cs1 Br4 3.8172(11) 2_645 ?
N2 H2A 0.8900 . ?
N2 H2B 0.8900 . ?
N2 H2C 0.8900 . ?
N2 C5 1.457(12) . ?
C5 H5A 0.9700 . ?
C5 H5B 0.9700 . ?
C5 C6 1.502(9) . ?
C6 H6A 0.9700 . ?
C6 H6B 0.9700 . ?
C6 C7 1.490(12) . ?
C7 H7A 0.9700 . ?
C7 H7B 0.9700 . ?
C7 C8 1.487(9) . ?
C8 H8A 0.9600 . ?
C8 H8B 0.9600 . ?
C8 H8C 0.9600 . ?
C1 H1A 0.9700 . ?
C1 H1B 0.9700 . ?
C1 N1 1.456(11) . ?
C1 C2 1.492(9) . ?
N1 H1C 0.8900 . ?
N1 H1D 0.8900 . ?
N1 H1E 0.8900 . ?
C2 H2D 0.9700 . ?
C2 H2E 0.9700 . ?
C2 C3 1.495(12) . ?
C3 H3A 0.9700 . ?
C3 H3B 0.9700 . ?
C3 C4 1.470(10) . ?
C4 H4A 0.9600 . ?
C4 H4B 0.9600 . ?
C4 H4C 0.9600 . ?

loop_
_geom_torsion_atom_site_label_1
_geom_torsion_atom_site_label_2
_geom_torsion_atom_site_label_3
_geom_torsion_atom_site_label_4
_geom_torsion
_geom_torsion_site_symmetry_1
_geom_torsion_site_symmetry_2
_geom_torsion_site_symmetry_3
_geom_torsion_site_symmetry_4
_geom_torsion_publ_flag
N2 C5 C6 C7 -89(2) . . . . ?
C5 C6 C7 C8 -167.6(18) . . . . ?
C1 C2 C3 C4 176(2) . . . . ?
N1 C1 C2 C3 60(3) . . . . ?

loop_
_twin_individual_id
_twin_individual_mass_fraction_refined
1 0.4989(14)
2 0.5011(14)
